data_2010215
loop_
_publ_author_name
'Bolte, M.'
'Beck, H.'
'Nieger, M.'
'Egert, E.'

_publ_section_title
;
 Structural investigation of some lactides
;
_journal_issue 11
_journal_name_full 'Acta Crystallographica Section C'
_journal_page_first 1717
_journal_page_last 1721
_journal_paper_doi 10.1107/S0108270194001629
_journal_volume 50
_journal_year 1994
_chemical_formula_sum 'C17 H22 O6'
_chemical_formula_weight 322.4
_symmetry_cell_setting orthorhombic
_symmetry_space_group_name_Hall 'P 2c -2ac'
_symmetry_space_group_name_H-M 'P c a 21'
_atom_type_scat_source IntTabIV
_cell_angle_alpha 90
_cell_angle_beta 90
_cell_angle_gamma 90
_cell_formula_units_Z 4
_cell_length_a 11.4050(10)
_cell_length_b 8.3540(10)
_cell_length_c 17.1420(10)
_cell_measurement_reflns_used 60
_cell_measurement_temperature 293
_cell_measurement_theta_max 12.5
_cell_measurement_theta_min 10
_cell_volume 1633.2(3)
_diffrn_measurement_device 'STOE-Siemens four circle'
_diffrn_measurement_method '\w/2\q profile fitting'
_diffrn_radiation_type MoK\a
_diffrn_radiation_wavelength 0.7107
_diffrn_reflns_av_R_equivalents 0.008
_diffrn_reflns_limit_h_max 13
_diffrn_reflns_limit_h_min 0
_diffrn_reflns_limit_k_max 13
_diffrn_reflns_limit_k_min -9
_diffrn_reflns_limit_l_max 20
_diffrn_reflns_limit_l_min 0
_diffrn_reflns_number 1500
_diffrn_reflns_theta_max 25
_diffrn_standards_decay_% none
_diffrn_standards_interval_count 100
_diffrn_standards_number 3
_exptl_absorpt_coefficient_mu 0.09
_exptl_absorpt_correction_type none
_exptl_crystal_colour Colourless
_exptl_crystal_density_diffrn 1.311
_exptl_crystal_description 'Transparent block'
_exptl_crystal_size_max 0.8
_exptl_crystal_size_mid 0.8
_exptl_crystal_size_min 0.8
_refine_diff_density_max 0.14
_refine_diff_density_min -0.12
_refine_ls_goodness_of_fit_obs 1.14
_refine_ls_hydrogen_treatment 'noref H(C) but refxyz H(O)'
_refine_ls_number_parameters 224
_refine_ls_number_reflns 1361
_refine_ls_R_factor_obs 0.034
_refine_ls_shift/esd_max 0.02
_refine_ls_structure_factor_coef F
_refine_ls_weighting_details 'w=1/[\s^2^(F) + 0.0005F^2^]'
_refine_ls_weighting_scheme calc
_refine_ls_wR_factor_obs 0.041
_reflns_number_observed 1361
_reflns_number_total 1490
_reflns_observed_criterion |F|>3\s(F)
_cod_data_source_file na1070.cif
_cod_data_source_block na1070_structure_2_of_4
_cod_depositor_comments
;
The following automatic conversions were performed:

'_refine_ls_weighting_scheme' value 'w=1/[\s^2^(F) + 0.0005F^2^]' was
changed to 'calc'. New tag '_refine_ls_weighting_details' was
created. The value of the new tag was set to 'w=1/[\s^2^(F) +
0.0005F^2^]'.

Automatic conversion script
Id: cif_fix_values 3143 2015-03-26 13:38:13Z robertas 
;
_cod_database_code 2010215

loop_
_atom_site_label
_atom_site_fract_x
_atom_site_fract_y
_atom_site_fract_z
_atom_site_U_iso_or_equiv
O(1) .4493(2) .6874(2) .41840(10) .0470(10)
C(2) .4290(2) .7866(3) .3593(2) .0380(10)
O(2) .3553(2) .8893(2) .36730(10) .0530(10)
C(3) .4946(2) .7680(3) .2833(2) .0350(10)
O(4) .56030(10) .6191(2) .28020(10) .0400(10)
C(5) .6092(2) .5570(3) .3442(2) .0400(10)
O(5) .6949(2) .4747(2) .33750(10) .0610(10)
C(6) .5471(2) .5767(3) .4209(2) .0380(10)
C(31) .4083(2) .7596(3) .2159(2) .0500(10)
C(61) .5001(2) .4129(3) .4514(2) .0420(10)
C(62) .4388(3) .3209(4) .3862(2) .0640(10)
C(63) .6019(3) .3162(4) .4854(2) .0640(10)
C(64) .4103(2) .4443(3) .5154(2) .0470(10)
O(65) .4594(2) .5393(2) .57520(10) .0570(10)
C(66) .3746(3) .5866(4) .6300(2) .0590(10)
C(1') .5836(2) .9065(3) .2773(2) .0400(10)
O(1') .6510(2) .8938(2) .34650(10) .0540(10)
C(2') .6566(2) .9019(3) .20320(10) .0370(10)
C(3') .6244(2) .9917(3) .1391(2) .0480(10)
C(4') .6901(3) .9906(4) .0717(2) .0590(10)
C(5') .7893(3) .8984(3) .0670(2) .0590(10)
C(6') .8220(2) .8064(4) .1296(2) .0570(10)
C(7') .7577(2) .8088(3) .1978(2) .0460(10)
H(6) .6055 .6199 .4553 .045
H(31a) .3697 .8603 .2078 .075
H(31b) .3512 .6792 .2284 .075
H(31c) .4493 .7294 .1692 .075
H(62a) .4931 .2861 .3469 .095
H(62b) .3810 .3895 .3630 .095
H(62c) .4008 .2294 .4088 .095
H(63a) .6601 .2991 .4458 .095
H(63b) .5728 .2147 .5032 .095
H(63c) .6363 .3728 .5284 .095
H(64a) .3853 .3439 .5371 .056
H(64b) .3440 .4990 .4935 .056
H(66a) .4112 .6414 .6728 .087
H(66b) .3336 .4942 .6492 .087
H(66c) .3201 .6572 .6047 .087
H(1') .5456 1.0087 .2733 .047
H(1'o) .6985 .966(4) .344(2) .80
H(3') .5548 1.0561 .1415 .057
H(4') .6664 1.0545 .0279 .071
H(5') .8356 .8983 .0202 .070
H(6') .8903 .7396 .1259 .068
H(7') .7827 .7461 .2417 .054

loop_
_geom_angle_atom_site_label_1
_geom_angle_atom_site_label_2
_geom_angle_atom_site_label_3
_geom_angle
_geom_angle_publ_flag
O(1) C(2) C(3) 120.5(2) no
C(2) C(3) O(4) 112.0(2) no
C(3) O(4) C(5) 121.1(2) no
O(4) C(5) C(6) 118.6(2) no
O(1) C(6) C(5) 114.0(2) no
C(2) O(1) C(6) 123.7(2) no
O(5) C(5) C(6) 122.1(2) no
O(4) C(3) C(31) 105.4(2) no
O(4) C(3) C(1') 107.4(2) no
C(5) C(6) C(61) 111.1(2) no
C(6) C(61) C(63) 109.2(2) no
C(62) C(61) C(64) 107.8(2) no
C(61) C(64) O(65) 110.7(2) no
C(3) C(1') O(1') 104.2(2) no
O(1') C(1') C(2') 113.6(2) no
C(1') C(2') C(3') 120.4(2) no
C(3') C(2') C(7') 118.1(2) no
C(3') C(4') C(5') 120.1(3) no
C(5') C(6') C(7') 120.7(3) no
O(1) C(2) O(2) 118.5(2) no
O(2) C(2) C(3) 121.0(2) no
C(2) C(3) C(31) 109.9(2) no
C(2) C(3) C(1') 107.9(2) no
C(31) C(3) C(1') 114.2(2) no
O(4) C(5) O(5) 118.9(2) no
O(1) C(6) C(61) 107.7(2) no
C(6) C(61) C(62) 110.7(2) no
C(6) C(61) C(64) 108.8(2) no
C(63) C(61) C(64) 109.1(2) no
C(64) O(65) C(66) 111.7(2) no
C(3) C(1') C(2') 113.4(2) no
C(1') O(1') H(1'o) 105.(2) no
C(1') C(2') C(7') 121.5(2) no
C(2') C(3') C(4') 121.3(2) no
C(4') C(5') C(6') 119.6(3) no
C(2') C(7') C(6') 120.2(3) no

loop_
_geom_bond_atom_site_label_1
_geom_bond_atom_site_label_2
_geom_bond_distance
_geom_bond_publ_flag
O(1) C(2) 1.329(3) no
C(2) C(3) 1.510(4) no
C(3) O(4) 1.453(3) no
O(4) C(5) 1.337(3) no
C(5) C(6) 1.502(4) no
O(1) C(6) 1.450(3) no
C(2) O(2) 1.209(3) no
C(5) O(5) 1.200(3) no
C(3) C(1') 1.543(3) no
C(6) C(61) 1.560(3) no
C(61) C(63) 1.531(4) no
C(64) O(65) 1.412(3) no
C(1') O(1') 1.417(3) no
O(1') H(1'o) 0.81(3) no
C(2') C(7') 1.394(3) no
C(4') C(5') 1.371(4) no
C(6') C(7') 1.381(4) no
C(3) C(31) 1.519(4) no
C(61) C(62) 1.526(4) no
C(61) C(64) 1.524(4) no
O(65) C(66) 1.406(4) no
C(1') C(2') 1.520(3) no
C(2') C(3') 1.381(3) no
C(3') C(4') 1.377(4) no
C(5') C(6') 1.371(5) no

loop_
_geom_torsion_atom_site_label_1
_geom_torsion_atom_site_label_2
_geom_torsion_atom_site_label_3
_geom_torsion_atom_site_label_4
_geom_torsion
_geom_torsion_publ_flag
O(1) C(2) C(3) O(4) 10.5(3) no
C(2) C(3) O(4) C(5) -34.2(3) no
C(3) O(4) C(5) C(6) 34.7(3) no
O(4) C(5) C(6) O(1) -10.5(3) no
C(5) C(6) O(1) C(2) -12.6(3) no
C(6) O(1) C(2) C(3) 11.7(3) no
